data_2000906
loop_
_publ_author_name
'Mori, Y.'
'Matsuyama, Y.'
'Yamada, S.'
'Maeda, K.'

_publ_section_title
;
 Structures of 2,2'-polymethylene-1,1'-biisoquinolinium dibromides
;
_journal_issue 5
_journal_name_full 'Acta Crystallographica Section C'
_journal_page_first 894
_journal_page_last 897
_journal_paper_doi 10.1107/S0108270191011885
_journal_volume 48
_journal_year 1992
_chemical_formula_moiety 'C20 H16 Br2 N2'
_chemical_formula_sum 'C20 H16 Br2 N2'
_chemical_formula_weight 444.15
_symmetry_cell_setting tetragonal
_symmetry_space_group_name_Hall 'I 4bw -1bw'
_symmetry_space_group_name_H-M 'I 41/a'
_cell_angle_alpha 90
_cell_angle_beta 90
_cell_angle_gamma 90
_cell_formula_units_Z 8
_cell_length_a 14.696(3)
_cell_length_b 14.696(3)
_cell_length_c 15.853(3)
_cell_volume 3423.8(12)
_diffrn_radiation_type Mo
_diffrn_radiation_wavelength 0.71068
_exptl_absorpt_coefficient_mu 4.69
_exptl_crystal_density_diffrn 1.72
_exptl_crystal_F_000 1760
_cod_data_source_file as0544.cif
_cod_data_source_block as0544_structure_1_of_2
_cod_original_cell_volume 3423.6(12)
_cod_database_code 2000906

loop_
_atom_site_label
_atom_site_fract_x
_atom_site_fract_y
_atom_site_fract_z
C(1) .4643(3) .2862(3) .1329(3)
N(2) .4543(2) .3336(2) .0609(2)
C(3) .4004(3) .4089(3) .0558(3)
C(4) .3521(3) .4356(3) .1232(3)
C(5) .3490(3) .3825(3) .1970(3)
C(6) .2893(3) .4020(3) .2646(3)
C(7) .2849(3) .3457(3) .3326(3)
C(8) .3370(3) .2659(3) .3353(3)
C(9) .3963(3) .2447(3) .2716(3)
C(10) .4060(3) .3036(3) .2016(3)
C(11) .5035(4) .3007(3) -.0147(3)
Br .92509(3) .48872(3) -.32670(3)
H(3) .399(3) .439(3) .0
H(4) .324(2) .485(3) .122(2)
H(6) .253(3) .452(3) .259(3)
H(7) .241(3) .353(3) .379(3)
H(8) .328(3) .229(3) .384(3)
H(9) .431(3) .192(3) .273(2)
H(11) .574(4) .332(3) -.010(3)
H(12) .474(3) .325(3) -.058(3)

loop_
_geom_bond_atom_site_label_1
_geom_bond_atom_site_label_2
_geom_bond_distance
C(1) N(2) 1.344(5)
C(1) C(10) 1.410(6)
N(2) C(3) 1.364(6)
N(2) C(11) 1.481(7)
C(3) C(4) 1.343(7)
C(4) C(5) 1.407(7)
C(3) H(3) .99(5)
C(4) H(4) .83(4)
C(6) H(6) .91(5)
C(7) H(7) .98(5)
C(5) C(6) 1.415(7)
C(5) C(10) 1.432(6)
C(6) C(7) 1.360(7)
C(7) C(8) 1.402(7)
C(8) C(9) 1.371(7)
C(9) C(10) 1.415(6)
C(8) H(8) .95(4)
C(9) H(9) .93(4)
C(11) H(11) 1.14(5)
C(11) H(12) .89(4)
